data_4002646
loop_
_publ_author_name
'Lee, Seok J.'
'Doussot, Celine'
'Baux, Anthony'
'Liu, Lujia'
'Jameson, Geoffrey B.'
'Richardson, Christopher'
'Pak, Joshua J.'
'Trousselet, Fabien'
'Coudert, Fran\,cois-Xavier'
'Telfer, Shane G.'

_publ_section_title
;
 Multicomponent Metal--Organic Frameworks as Defect-Tolerant Materials
;
_journal_issue 1
_journal_name_full 'Chemistry of Materials'
_journal_page_first 368
_journal_paper_doi 10.1021/acs.chemmater.5b04306
_journal_volume 28
_journal_year 2016
_chemical_formula_sum 'C48 H36 N4 O12 Zn3'
_chemical_formula_weight 1056.92
_chemical_name_systematic
;
 ?
;
_space_group_crystal_system trigonal
_space_group_IT_number 167
_space_group_name_Hall '-R 3 2"c'
_space_group_name_H-M_alt 'R -3 c :H'
_symmetry_space_group_name_Hall '-R 3 2"c'
_symmetry_space_group_name_H-M 'R -3 c :H'
_atom_sites_solution_hydrogens geom
_audit_creation_method SHELXL-2013
_cell_angle_alpha 90
_cell_angle_beta 90
_cell_angle_gamma 120
_cell_formula_units_Z 18
_cell_length_a 44.6954(9)
_cell_length_b 44.6954(9)
_cell_length_c 26.7782(19)
_cell_measurement_reflns_used 19646
_cell_measurement_temperature 293(2)
_cell_measurement_theta_max 72.01
_cell_measurement_theta_min 6.58
_cell_volume 46327(4)
_computing_cell_refinement 'FSProcess in Process-Auto (Rigaku, 1998)'
_computing_data_collection 'CrystalClear (Rigaku, 2005)'
_computing_data_reduction 'FSProcess in Process-Auto (Rigaku, 1998)'
_computing_molecular_graphics 'OLEX (Dolomanov, 2003)'
_computing_publication_material 'SHELXL-97 (Sheldrick, 1997)'
_computing_structure_refinement 'SHELXL-97 (Sheldrick, 1997)'
_computing_structure_solution 'SHELXS-97 (Sheldrick, 2008)'
_diffrn_ambient_temperature 293(2)
_diffrn_detector_area_resol_mean 10
_diffrn_measured_fraction_theta_full 0.954
_diffrn_measured_fraction_theta_max 0.977
_diffrn_measurement_device_type 'Rigaku Spider'
_diffrn_measurement_method \w-scans
_diffrn_radiation_type CuK\a
_diffrn_radiation_wavelength 1.54178
_diffrn_reflns_av_R_equivalents 0.0785
_diffrn_reflns_av_unetI/netI 0.0900
_diffrn_reflns_laue_measured_fraction_full 0.954
_diffrn_reflns_laue_measured_fraction_max 0.977
_diffrn_reflns_limit_h_max 53
_diffrn_reflns_limit_h_min -31
_diffrn_reflns_limit_k_max 51
_diffrn_reflns_limit_k_min -53
_diffrn_reflns_limit_l_max 30
_diffrn_reflns_limit_l_min -19
_diffrn_reflns_number 71131
_diffrn_reflns_point_group_measured_fraction_full 0.954
_diffrn_reflns_point_group_measured_fraction_max 0.977
_diffrn_reflns_theta_full 67.679
_diffrn_reflns_theta_max 66.593
_diffrn_reflns_theta_min 6.578
_diffrn_source 'Rigaku MM007 rotating anode'
_exptl_absorpt_coefficient_mu 1.070
_exptl_absorpt_correction_T_max 1.000000
_exptl_absorpt_correction_T_min 0.604585
_exptl_absorpt_correction_type multi-scan
_exptl_absorpt_process_details '(ABSCOR; Higashi, 1995)'
_exptl_crystal_colour yellow
_exptl_crystal_density_diffrn 0.682
_exptl_crystal_density_method 'not measured'
_exptl_crystal_description rod
_exptl_crystal_F_000 9684
_exptl_crystal_size_max 0.380
_exptl_crystal_size_mid 0.088
_exptl_crystal_size_min 0.073
_platon_squeeze_details
;
;
_refine_diff_density_max 0.733
_refine_diff_density_min -1.018
_refine_diff_density_rms 0.094
_refine_ls_extinction_method none
_refine_ls_goodness_of_fit_ref 1.110
_refine_ls_hydrogen_treatment constr
_refine_ls_matrix_type full
_refine_ls_number_parameters 304
_refine_ls_number_reflns 8906
_refine_ls_number_restraints 7
_refine_ls_restrained_S_all 1.113
_refine_ls_R_factor_all 0.1507
_refine_ls_R_factor_gt 0.0983
_refine_ls_shift/su_max 0.001
_refine_ls_shift/su_mean 0.000
_refine_ls_structure_factor_coef Fsqd
_refine_ls_weighting_details
;
 w=1/[\s^2^(Fo^2^)+(0.1865P)^2^]
 where P=(Fo^2^+2Fc^2^)/3
;
_refine_ls_weighting_scheme calc
_refine_ls_wR_factor_gt 0.2875
_refine_ls_wR_factor_ref 0.3463
_reflns_Friedel_coverage 0.000
_reflns_number_gt 4508
_reflns_number_total 8906
_reflns_threshold_expression 'I > 2\s(I)'
_cod_data_source_file cm5b04306_si_001.cif
_cod_data_source_block MUF-22
_cod_depositor_comments 'Adding full bibliography for 4002645--4002648.cif.'
_cod_database_code 4002646
_shelx_space_group_comment
;
The symmetry employed for this shelxl refinement is uniquely defined
by the following loop, which should always be used as a source of
symmetry information in preference to the above space-group names.
They are only intended as comments.
;
_shelx_estimated_absorpt_t_min 0.687
_shelx_estimated_absorpt_t_max 0.926
_shelxl_version_number 2013-2

loop_
_space_group_symop_operation_xyz
'x, y, z'
'-y, x-y, z'
'-x+y, -x, z'
'y, x, -z+1/2'
'x-y, -y, -z+1/2'
'-x, -x+y, -z+1/2'
'x+2/3, y+1/3, z+1/3'
'-y+2/3, x-y+1/3, z+1/3'
'-x+y+2/3, -x+1/3, z+1/3'
'y+2/3, x+1/3, -z+5/6'
'x-y+2/3, -y+1/3, -z+5/6'
'-x+2/3, -x+y+1/3, -z+5/6'
'x+1/3, y+2/3, z+2/3'
'-y+1/3, x-y+2/3, z+2/3'
'-x+y+1/3, -x+2/3, z+2/3'
'y+1/3, x+2/3, -z+7/6'
'x-y+1/3, -y+2/3, -z+7/6'
'-x+1/3, -x+y+2/3, -z+7/6'
'-x, -y, -z'
'y, -x+y, -z'
'x-y, x, -z'
'-y, -x, z-1/2'
'-x+y, y, z-1/2'
'x, x-y, z-1/2'
'-x+2/3, -y+1/3, -z+1/3'
'y+2/3, -x+y+1/3, -z+1/3'
'x-y+2/3, x+1/3, -z+1/3'
'-y+2/3, -x+1/3, z-1/6'
'-x+y+2/3, y+1/3, z-1/6'
'x+2/3, x-y+1/3, z-1/6'
'-x+1/3, -y+2/3, -z+2/3'
'y+1/3, -x+y+2/3, -z+2/3'
'x-y+1/3, x+2/3, -z+2/3'
'-y+1/3, -x+2/3, z+1/6'
'-x+y+1/3, y+2/3, z+1/6'
'x+1/3, x-y+2/3, z+1/6'

loop_
_atom_site_label
_atom_site_type_symbol
_atom_site_fract_x
_atom_site_fract_y
_atom_site_fract_z
_atom_site_U_iso_or_equiv
_atom_site_adp_type
_atom_site_occupancy
_atom_site_site_symmetry_order
_atom_site_calc_flag
_atom_site_refinement_flags_posn
_atom_site_refinement_flags_adp
_atom_site_refinement_flags_occupancy
Zn1 Zn 0.5000 0.5000 0.0000 0.0571(4) Uani 1 2 d S . P
Zn2 Zn 0.58380(2) 0.52450(2) 0.04495(3) 0.0635(4) Uani 1 1 d . . .
O31 O 0.52714(11) 0.55063(11) 0.02344(19) 0.0795(14) Uani 1 1 d . U .
N2 N 0.63421(11) 0.54817(11) 0.0687(2) 0.0585(14) Uani 1 1 d . . .
O21 O 0.51865(12) 0.47902(12) 0.05433(19) 0.0881(16) Uani 1 1 d . U .
O11 O 0.46316(12) 0.49199(12) 0.05223(17) 0.0835(14) Uani 1 1 d . U .
O22 O 0.56510(11) 0.48777(12) 0.09416(17) 0.0916(16) Uani 1 1 d . . .
C14 C 0.41758(17) 0.47505(18) 0.1107(3) 0.075(2) Uani 1 1 d . U .
C21 C 0.39941(18) 0.4735(2) 0.2969(3) 0.076(2) Uani 1 1 d . U .
C24 C 0.44592(17) 0.51212(16) 0.3737(3) 0.0707(18) Uani 1 1 d . U .
O12 O 0.58923(11) 0.52032(15) -0.0232(2) 0.0970(17) Uani 1 1 d . . .
C22 C 0.40106(17) 0.45810(19) 0.3401(3) 0.086(2) Uani 1 1 d . U .
H22 H 0.3861 0.4345 0.3443 0.104 Uiso 1 1 calc R U .
O32 O 0.57746(12) 0.56302(11) 0.0597(2) 0.0948(16) Uani 1 1 d . . .
C37 C 0.55457(17) 0.56963(15) 0.0433(2) 0.0553(15) Uani 1 1 d . U .
C17 C 0.4317(2) 0.48342(16) 0.0571(3) 0.0698(18) Uani 1 1 d . U .
N1 N 0.37770(15) 0.45343(17) 0.2579(2) 0.097(2) Uani 1 1 d . . .
C35 C 0.54688(18) 0.62184(17) 0.0273(3) 0.080(2) Uani 1 1 d . . .
H35 H 0.5286 0.6081 0.0061 0.096 Uiso 1 1 calc R U .
C33 C 0.5911(2) 0.62814(15) 0.0826(3) 0.091(3) Uani 1 1 d . . .
H33 H 0.6033 0.6189 0.0982 0.109 Uiso 1 1 calc R U .
C12 C 0.42478(17) 0.46883(18) 0.1974(3) 0.087(2) Uani 1 1 d . . .
H12 H 0.4392 0.4697 0.2231 0.104 Uiso 1 1 calc R U .
C36 C 0.5558(2) 0.65567(18) 0.0344(3) 0.098(3) Uani 1 1 d . . .
H36 H 0.5441 0.6648 0.0173 0.118 Uiso 1 1 calc R U .
C15 C 0.38316(16) 0.4654(2) 0.1210(3) 0.103(3) Uani 1 1 d . . .
H15 H 0.3684 0.4632 0.0950 0.124 Uiso 1 1 calc R U .
C23 C 0.42434(17) 0.47640(18) 0.3782(3) 0.078(2) Uani 1 1 d . . .
H23 H 0.4255 0.4649 0.4065 0.094 Uiso 1 1 calc R U .
C11 C 0.39135(16) 0.46031(18) 0.2086(3) 0.078(2) Uani 1 1 d . . .
C13 C 0.43744(16) 0.47604(18) 0.1502(3) 0.081(2) Uani 1 1 d . . .
H13 H 0.4602 0.4818 0.1446 0.097 Uiso 1 1 calc R U .
C41 C 0.63853(18) 0.5639(3) 0.1176(3) 0.136(4) Uani 1 1 d . . .
H41A H 0.6258 0.5460 0.1422 0.163 Uiso 1 1 calc R U .
H41B H 0.6291 0.5793 0.1171 0.163 Uiso 1 1 calc R U .
C34 C 0.56422(17) 0.60763(17) 0.0507(3) 0.0735(19) Uani 1 1 d . . .
C31 C 0.34296(16) 0.42745(19) 0.2665(3) 0.080(2) Uani 1 1 d . . .
C25 C 0.44264(19) 0.52725(19) 0.3301(3) 0.095(3) Uani 1 1 d . U .
H25 H 0.4561 0.5511 0.3267 0.114 Uiso 1 1 calc R U .
C32 C 0.6006(2) 0.66315(18) 0.0920(3) 0.103(3) Uani 1 1 d . . .
H32 H 0.6183 0.6768 0.1140 0.124 Uiso 1 1 calc R U .
C27 C 0.53178(17) 0.47239(14) 0.0884(3) 0.0636(17) Uani 1 1 d . U .
C43 C 0.65687(17) 0.5742(2) 0.0342(4) 0.128(4) Uani 1 1 d . . .
H43A H 0.6499 0.5916 0.0313 0.153 Uiso 1 1 calc R U .
H43B H 0.6542 0.5638 0.0016 0.153 Uiso 1 1 calc R U .
C26 C 0.4207(2) 0.50887(19) 0.2919(3) 0.098(3) Uani 1 1 d . . .
H26 H 0.4201 0.5200 0.2629 0.118 Uiso 1 1 calc R U .
C16 C 0.37116(18) 0.4591(2) 0.1689(3) 0.106(3) Uani 1 1 d . . .
H16 H 0.3486 0.4538 0.1750 0.127 Uiso 1 1 calc R U .
C42 C 0.64778(17) 0.5236(2) 0.0722(4) 0.144(4) Uani 1 1 d . . .
H42A H 0.6480 0.5147 0.0392 0.173 Uiso 1 1 calc R U .
H42B H 0.6327 0.5042 0.0933 0.173 Uiso 1 1 calc R U .

loop_
_atom_site_aniso_label
_atom_site_aniso_U_11
_atom_site_aniso_U_22
_atom_site_aniso_U_33
_atom_site_aniso_U_23
_atom_site_aniso_U_13
_atom_site_aniso_U_12
Zn1 0.0447(6) 0.0526(7) 0.0636(9) -0.0002(5) -0.0011(5) 0.0165(5)
Zn2 0.0514(5) 0.0634(6) 0.0673(7) 0.0022(4) -0.0044(4) 0.0224(4)
O31 0.058(3) 0.074(3) 0.103(4) -0.027(3) -0.026(3) 0.031(2)
N2 0.037(2) 0.043(3) 0.083(4) 0.005(3) 0.000(2) 0.011(2)
O21 0.088(3) 0.092(3) 0.072(3) 0.030(3) -0.003(3) 0.036(3)
O11 0.064(3) 0.099(3) 0.075(3) -0.012(3) 0.007(2) 0.031(3)
O22 0.066(3) 0.100(4) 0.082(4) 0.036(3) 0.011(3) 0.022(3)
C14 0.061(4) 0.094(5) 0.052(4) -0.012(4) -0.010(3) 0.025(4)
C21 0.066(4) 0.094(5) 0.051(4) -0.013(4) -0.013(4) 0.027(4)
C24 0.078(4) 0.058(4) 0.070(5) 0.016(4) -0.004(4) 0.029(3)
O12 0.054(3) 0.154(5) 0.067(3) -0.006(3) -0.005(3) 0.040(3)
C22 0.059(4) 0.072(5) 0.087(6) -0.007(4) 0.000(4) 0.001(3)
O32 0.081(3) 0.067(3) 0.146(5) -0.034(3) -0.048(3) 0.044(3)
C37 0.075(4) 0.057(3) 0.048(4) -0.004(3) 0.006(3) 0.043(3)
C17 0.077(4) 0.061(4) 0.049(4) -0.006(3) 0.016(4) 0.017(4)
N1 0.065(4) 0.129(5) 0.050(4) -0.012(4) 0.009(3) 0.013(4)
C35 0.099(5) 0.068(4) 0.084(6) -0.016(4) -0.033(4) 0.050(4)
C33 0.114(6) 0.047(4) 0.121(7) -0.031(4) -0.048(5) 0.047(4)
C12 0.049(4) 0.098(5) 0.093(6) 0.022(5) 0.000(4) 0.022(4)
C36 0.135(7) 0.064(4) 0.100(6) -0.022(4) -0.055(5) 0.053(5)
C15 0.040(4) 0.181(8) 0.060(5) 0.008(5) 0.003(4) 0.034(5)
C23 0.077(5) 0.075(5) 0.068(5) 0.002(4) -0.005(4) 0.027(4)
C11 0.048(4) 0.101(5) 0.055(5) -0.004(4) -0.008(3) 0.014(4)
C13 0.043(4) 0.105(5) 0.074(5) 0.028(4) 0.025(4) 0.021(4)
C41 0.055(4) 0.246(11) 0.083(6) -0.094(7) -0.027(4) 0.058(6)
C34 0.068(4) 0.067(4) 0.066(5) -0.013(4) -0.006(4) 0.020(4)
C31 0.043(4) 0.088(5) 0.068(5) 0.002(4) 0.010(3) 0.002(3)
C25 0.087(5) 0.064(4) 0.089(6) -0.005(4) -0.033(5) 0.004(4)
C32 0.115(6) 0.063(4) 0.124(7) -0.026(5) -0.055(5) 0.039(5)
C27 0.065(4) 0.041(3) 0.067(5) 0.019(3) 0.028(4) 0.013(3)
C43 0.042(4) 0.139(7) 0.133(8) 0.041(6) -0.032(5) -0.006(4)
C26 0.099(6) 0.075(5) 0.078(6) -0.001(4) -0.009(5) 0.012(4)
C16 0.048(4) 0.162(8) 0.077(6) 0.010(6) 0.022(4) 0.029(5)
C42 0.058(5) 0.079(5) 0.270(13) -0.017(7) -0.048(6) 0.016(4)

loop_
_atom_type_symbol
_atom_type_description
_atom_type_scat_dispersion_real
_atom_type_scat_dispersion_imag
_atom_type_scat_source
C C 0.0181 0.0091 'International Tables Vol C Tables 4.2.6.8 and 6.1.1.4'
H H 0.0000 0.0000 'International Tables Vol C Tables 4.2.6.8 and 6.1.1.4'
N N 0.0311 0.0180 'International Tables Vol C Tables 4.2.6.8 and 6.1.1.4'
O O 0.0492 0.0322 'International Tables Vol C Tables 4.2.6.8 and 6.1.1.4'
Zn Zn -1.5491 0.6778 'International Tables Vol C Tables 4.2.6.8 and 6.1.1.4'

loop_
_geom_angle_atom_site_label_1
_geom_angle_atom_site_label_2
_geom_angle_atom_site_label_3
_geom_angle
_geom_angle_site_symmetry_1
_geom_angle_site_symmetry_3
O11 Zn1 O11 180.0 . 19_665
O11 Zn1 O31 92.04(18) . 19_665
O11 Zn1 O31 87.96(18) 19_665 19_665
O11 Zn1 O31 87.96(18) . .
O11 Zn1 O31 92.04(18) 19_665 .
O31 Zn1 O31 180.0 19_665 .
O11 Zn1 O21 95.0(2) . 19_665
O11 Zn1 O21 85.0(2) 19_665 19_665
O31 Zn1 O21 97.56(18) 19_665 19_665
O31 Zn1 O21 82.45(18) . 19_665
O11 Zn1 O21 85.0(2) . .
O11 Zn1 O21 95.0(2) 19_665 .
O31 Zn1 O21 82.45(18) 19_665 .
O31 Zn1 O21 97.55(18) . .
O21 Zn1 O21 180.0 19_665 .
O12 Zn2 O32 112.1(2) . .
O12 Zn2 O22 127.1(2) . .
O32 Zn2 O22 115.2(2) . .
O12 Zn2 N2 101.0(2) . .
O32 Zn2 N2 95.18(19) . .
O22 Zn2 N2 97.06(19) . .
C37 O31 Zn1 137.6(4) . .
C43 N2 C41 108.6(7) . .
C43 N2 C42 104.8(6) . .
C41 N2 C42 107.1(7) . .
C43 N2 Zn2 111.5(4) . .
C41 N2 Zn2 112.0(4) . .
C42 N2 Zn2 112.5(3) . .
C27 O21 Zn1 169.4(5) . .
C17 O11 Zn1 142.9(5) . .
C27 O22 Zn2 105.2(4) . .
C13 C14 C15 116.8(7) . .
C13 C14 C17 122.2(7) . .
C15 C14 C17 121.0(7) . .
C22 C21 C26 118.5(7) . .
C22 C21 N1 120.2(7) . .
C26 C21 N1 121.3(7) . .
C25 C24 C23 116.6(7) . .
C25 C24 C27 122.5(6) . 4
C23 C24 C27 120.8(6) . 4
C17 O12 Zn2 126.6(5) 19_665 .
C21 C22 C23 122.5(7) . .
C21 C22 H22 118.7 . .
C23 C22 H22 118.7 . .
C37 O32 Zn2 129.1(4) . .
O31 C37 O32 129.5(6) . .
O31 C37 C34 117.2(6) . .
O32 C37 C34 113.3(6) . .
O12 C17 O11 127.4(7) 19_665 .
O12 C17 C14 117.0(7) 19_665 .
O11 C17 C14 115.5(7) . .
C21 N1 C31 121.9(6) . .
C21 N1 C11 117.9(6) . .
C31 N1 C11 120.2(6) . .
C36 C35 C34 121.7(7) . .
C36 C35 H35 119.1 . .
C34 C35 H35 119.1 . .
C34 C33 C32 121.3(7) . .
C34 C33 H33 119.4 . .
C32 C33 H33 119.4 . .
C13 C12 C11 122.3(7) . .
C13 C12 H12 118.8 . .
C11 C12 H12 118.8 . .
C35 C36 C31 120.4(7) . 27
C35 C36 H36 119.8 . .
C31 C36 H36 119.8 27 .
C16 C15 C14 120.5(7) . .
C16 C15 H15 119.8 . .
C14 C15 H15 119.8 . .
C22 C23 C24 119.5(7) . .
C22 C23 H23 120.2 . .
C24 C23 H23 120.2 . .
C12 C11 C16 116.1(7) . .
C12 C11 N1 123.4(7) . .
C16 C11 N1 120.4(6) . .
C12 C13 C14 121.8(7) . .
C12 C13 H13 119.1 . .
C14 C13 H13 119.1 . .
N2 C41 C43 111.2(6) . 18_654
N2 C41 H41A 109.4 . .
C43 C41 H41A 109.4 18_654 .
N2 C41 H41B 109.4 . .
C43 C41 H41B 109.4 18_654 .
H41A C41 H41B 108.0 . .
C35 C34 C33 118.6(6) . .
C35 C34 C37 122.6(6) . .
C33 C34 C37 118.8(6) . .
C36 C31 C32 120.4(6) 26_455 26_455
C36 C31 N1 120.6(7) 26_455 .
C32 C31 N1 118.9(7) 26_455 .
C26 C25 C24 123.5(7) . .
C26 C25 H25 118.2 . .
C24 C25 H25 118.2 . .
C31 C32 C33 117.5(6) 27 .
C31 C32 H32 121.2 27 .
C33 C32 H32 121.2 . .
O21 C27 O22 122.1(6) . .
O21 C27 C24 123.7(6) . 4
O22 C27 C24 114.2(7) . 4
N2 C43 C41 113.9(6) . 18_654
N2 C43 H43A 108.8 . .
C41 C43 H43A 108.8 18_654 .
N2 C43 H43B 108.8 . .
C41 C43 H43B 108.8 18_654 .
H43A C43 H43B 107.7 . .
C25 C26 C21 119.3(7) . .
C25 C26 H26 120.3 . .
C21 C26 H26 120.3 . .
C15 C16 C11 122.4(7) . .
C15 C16 H16 118.8 . .
C11 C16 H16 118.8 . .
N2 C42 C42 110.3(3) . 18_654
N2 C42 H42A 109.6 . .
C42 C42 H42A 109.6 18_654 .
N2 C42 H42B 109.6 . .
C42 C42 H42B 109.6 18_654 .
H42A C42 H42B 108.1 . .

loop_
_geom_bond_atom_site_label_1
_geom_bond_atom_site_label_2
_geom_bond_distance
_geom_bond_site_symmetry_2
Zn1 O11 2.051(4) .
Zn1 O11 2.051(4) 19_665
Zn1 O31 2.059(4) 19_665
Zn1 O31 2.059(4) .
Zn1 O21 2.115(5) 19_665
Zn1 O21 2.115(5) .
Zn2 O12 1.862(5) .
Zn2 O32 1.920(4) .
Zn2 O22 1.939(4) .
Zn2 N2 2.054(4) .
O31 C37 1.210(7) .
N2 C43 1.434(8) .
N2 C41 1.452(8) .
N2 C42 1.500(9) .
O21 C27 1.200(8) .
O11 C17 1.264(8) .
O22 C27 1.300(7) .
C14 C13 1.368(9) .
C14 C15 1.401(8) .
C14 C17 1.536(9) .
C21 C22 1.367(9) .
C21 C26 1.386(9) .
C21 N1 1.400(8) .
C24 C25 1.393(9) .
C24 C23 1.398(8) .
C24 C27 1.471(8) 4
O12 C17 1.256(8) 19_665
C22 C23 1.393(9) .
C22 H22 0.9300 .
O32 C37 1.276(7) .
C37 C34 1.542(8) .
C17 O12 1.256(8) 19_665
N1 C31 1.417(7) .
N1 C11 1.422(8) .
C35 C36 1.370(8) .
C35 C34 1.374(9) .
C35 H35 0.9300 .
C33 C34 1.383(8) .
C33 C32 1.424(8) .
C33 H33 0.9300 .
C12 C13 1.357(10) .
C12 C11 1.378(9) .
C12 H12 0.9300 .
C36 C31 1.379(9) 27
C36 H36 0.9300 .
C15 C16 1.364(9) .
C15 H15 0.9300 .
C23 H23 0.9300 .
C11 C16 1.379(9) .
C13 H13 0.9300 .
C41 C43 1.522(9) 18_654
C41 H41A 0.9700 .
C41 H41B 0.9700 .
C31 C36 1.379(9) 26_455
C31 C32 1.399(9) 26_455
C25 C26 1.370(9) .
C25 H25 0.9300 .
C32 C31 1.399(9) 27
C32 H32 0.9300 .
C27 C24 1.471(8) 4
C43 C41 1.522(9) 18_654
C43 H43A 0.9700 .
C43 H43B 0.9700 .
C26 H26 0.9300 .
C16 H16 0.9300 .
C42 C42 1.580(13) 18_654
C42 H42A 0.9700 .
C42 H42B 0.9700 .

loop_
_geom_torsion_atom_site_label_1
_geom_torsion_atom_site_label_2
_geom_torsion_atom_site_label_3
_geom_torsion_atom_site_label_4
_geom_torsion
_geom_torsion_site_symmetry_1
_geom_torsion_site_symmetry_4
O32 Zn2 O12 C17 -58.2(6) . 19_665
O22 Zn2 O12 C17 93.8(6) . 19_665
N2 Zn2 O12 C17 -158.5(6) . 19_665
C26 C21 C22 C23 -2.9(12) . .
N1 C21 C22 C23 174.4(6) . .
Zn1 O31 C37 O32 -3.6(12) . .
Zn1 O31 C37 C34 176.7(5) . .
Zn2 O32 C37 O31 17.9(11) . .
Zn2 O32 C37 C34 -162.4(4) . .
Zn1 O11 C17 O12 -9.1(12) . 19_665
Zn1 O11 C17 C14 167.8(5) . .
C13 C14 C17 O12 175.8(7) . 19_665
C15 C14 C17 O12 -3.0(10) . 19_665
C13 C14 C17 O11 -1.5(10) . .
C15 C14 C17 O11 179.7(7) . .
C22 C21 N1 C31 46.8(11) . .
C26 C21 N1 C31 -136.0(8) . .
C22 C21 N1 C11 -134.4(8) . .
C26 C21 N1 C11 42.8(11) . .
C34 C35 C36 C31 -2.0(13) . 27
C13 C14 C15 C16 3.3(12) . .
C17 C14 C15 C16 -177.8(7) . .
C21 C22 C23 C24 3.0(11) . .
C25 C24 C23 C22 -0.3(10) . .
C27 C24 C23 C22 -175.8(6) 4 .
C13 C12 C11 C16 0.7(11) . .
C13 C12 C11 N1 -178.5(7) . .
C21 N1 C11 C12 38.1(11) . .
C31 N1 C11 C12 -143.1(8) . .
C21 N1 C11 C16 -141.1(8) . .
C31 N1 C11 C16 37.7(11) . .
C11 C12 C13 C14 -0.4(12) . .
C15 C14 C13 C12 -1.6(11) . .
C17 C14 C13 C12 179.6(6) . .
C43 N2 C41 C43 -51.3(9) . 18_654
C42 N2 C41 C43 61.4(10) . 18_654
Zn2 N2 C41 C43 -174.8(7) . 18_654
C36 C35 C34 C33 0.7(12) . .
C36 C35 C34 C37 180.0(7) . .
C32 C33 C34 C35 1.0(12) . .
C32 C33 C34 C37 -178.3(7) . .
O31 C37 C34 C35 -13.5(10) . .
O32 C37 C34 C35 166.8(7) . .
O31 C37 C34 C33 165.8(7) . .
O32 C37 C34 C33 -13.9(9) . .
C21 N1 C31 C36 42.0(12) . 26_455
C11 N1 C31 C36 -136.8(8) . 26_455
C21 N1 C31 C32 -138.3(8) . 26_455
C11 N1 C31 C32 42.9(11) . 26_455
C23 C24 C25 C26 -2.5(12) . .
C27 C24 C25 C26 172.9(7) 4 .
C34 C33 C32 C31 -1.5(13) . 27
Zn1 O21 C27 O22 -62(3) . .
Zn1 O21 C27 C24 120(2) . 4
Zn2 O22 C27 O21 8.2(8) . .
Zn2 O22 C27 C24 -173.2(4) . 4
C41 N2 C43 C41 57.8(9) . 18_654
C42 N2 C43 C41 -56.3(10) . 18_654
Zn2 N2 C43 C41 -178.3(7) . 18_654
C24 C25 C26 C21 2.6(13) . .
C22 C21 C26 C25 0.2(12) . .
N1 C21 C26 C25 -177.1(7) . .
C14 C15 C16 C11 -3.2(14) . .
C12 C11 C16 C15 1.1(13) . .
N1 C11 C16 C15 -179.7(8) . .
C43 N2 C42 C42 63.1(13) . 18_654
C41 N2 C42 C42 -52.2(12) . 18_654
Zn2 N2 C42 C42 -175.6(9) . 18_654

loop_
_platon_squeeze_void_nr
_platon_squeeze_void_average_x
_platon_squeeze_void_average_y
_platon_squeeze_void_average_z
_platon_squeeze_void_volume
_platon_squeeze_void_count_electrons
_platon_squeeze_void_content
1 -0.008 -0.005 -0.001 30447 4013 ' '
2 0.000 0.401 0.750 13 4 ' '
3 0.000 0.599 0.250 13 4 ' '
4 0.068 0.333 0.083 13 4 ' '
5 0.068 0.734 0.583 13 4 ' '
6 0.266 0.333 0.583 13 4 ' '
7 0.266 0.932 0.083 12 4 ' '
8 0.333 0.068 0.417 13 4 ' '
9 0.333 0.266 0.917 13 4 ' '
10 0.401 0.401 0.250 13 4 ' '
11 0.401 1.000 0.750 13 4 ' '
12 0.599 0.000 0.250 13 4 ' '
13 0.599 0.599 0.750 12 4 ' '
14 0.667 0.734 0.083 13 4 ' '
15 0.667 0.932 0.583 13 4 ' '
16 0.734 0.068 0.917 13 4 ' '
17 0.734 0.667 0.417 13 4 ' '
18 0.932 0.266 0.417 12 4 ' '
19 0.932 0.667 0.917 13 4 ' '
